data_4060923
loop_
_publ_author_name
'Ito, Shigekazu'
'Nishide, Katsunori'
'Yoshifuji, Masaaki'

_publ_section_title
;
 Structural and Coordination Properties of 3,3-Diphenyl-1-
 (2,4,6-tri-tert-butylphenyl)-2-(trimethylsilyl)-1,3-diphosphapropene
 Derivatives Showing Interesting Conformational Features
;
_journal_coden_ASTM ORGND7
_journal_issue 6
_journal_name_full Organometallics
_journal_page_first 1424
_journal_page_last 1430
_journal_paper_doi 10.1021/om050972l
_journal_volume 25
_journal_year 2006
_chemical_formula_moiety 'C39 H48 O5 P2 Si W '
_chemical_formula_sum 'C39 H48 O5 P2 Si W'
_chemical_formula_weight 870.69
_chemical_melting_point 241.0(10)
_space_group_IT_number 14
_symmetry_cell_setting monoclinic
_symmetry_space_group_name_Hall '-P 2ybc'
_symmetry_space_group_name_H-M 'P 1 21/c 1'
_cell_angle_alpha 90
_cell_angle_beta 95.979(3)
_cell_angle_gamma 90
_cell_formula_units_Z 4
_cell_length_a 17.595(1)
_cell_length_b 10.7937(7)
_cell_length_c 21.0617(8)
_cell_measurement_temperature 223
_cell_volume 3978.1(4)
_exptl_crystal_density_diffrn 1.454
_cod_duplicate_entry 4074880
_cod_depositor_comments
;
The following automatic conversions were performed:

'_chemical_melting_point' value '240-242' was changed to '241.0(10)'
- the average value was taken and precision was estimated.

Automatic conversion script
Id: cif_fix_values 1646 2011-03-28 12:23:43Z adriana 
;
_cod_original_sg_symbol_H-M 'P 21/c'
_cod_original_formula_sum 'C39 H48 O5 P2 Si W '
_cod_database_code 4060923

loop_
_symmetry_equiv_pos_as_xyz
x,y,z
-x,1/2+y,1/2-z
-x,-y,-z
x,1/2-y,1/2+z

loop_
_atom_site_label
_atom_site_type_symbol
_atom_site_fract_x
_atom_site_fract_y
_atom_site_fract_z
_atom_site_U_iso_or_equiv
_atom_site_adp_type
_atom_site_occupancy
_atom_site_calc_flag
_atom_site_refinement_flags
_atom_site_disorder_assembly
_atom_site_disorder_group
W W 0.66448(2) 0.09026(3) 0.30750(2) 0.03081(9) Uani 1.00 d . . .
P(1) P 0.7921(1) 0.1606(2) 0.45896(9) 0.0231(6) Uani 1.00 d . . .
P(2) P 0.6525(1) 0.2550(2) 0.39580(9) 0.0250(6) Uani 1.00 d . . .
Si Si 0.7315(1) 0.4227(2) 0.5154(1) 0.0310(6) Uani 1.00 d . . .
O(1) O 0.8296(4) 0.1835(8) 0.2791(3) 0.067(3) Uani 1.00 d . . .
O(2) O 0.7247(4) -0.1303(6) 0.4002(3) 0.054(2) Uani 1.00 d . . .
O(3) O 0.4961(5) -0.0068(9) 0.3194(4) 0.088(3) Uani 1.00 d . . .
O(4) O 0.5921(4) 0.2706(7) 0.1981(3) 0.061(2) Uani 1.00 d . . .
O(5) O 0.6756(6) -0.1084(7) 0.2000(4) 0.090(3) Uani 1.00 d . . .
C(1) C 0.7289(4) 0.2775(8) 0.4624(3) 0.025(2) Uani 1.00 d . . .
C(2) C 0.7714(6) 0.1510(9) 0.2921(4) 0.042(3) Uani 1.00 d . . .
C(3) C 0.7050(5) -0.0468(9) 0.3702(4) 0.040(3) Uani 1.00 d . . .
C(4) C 0.5564(6) 0.030(1) 0.3173(5) 0.055(4) Uani 1.00 d . . .
C(5) C 0.6182(5) 0.2117(9) 0.2400(5) 0.045(3) Uani 1.00 d . . .
C(6) C 0.6721(7) -0.034(1) 0.2390(5) 0.060(4) Uani 1.00 d . . .
C(7) C 0.6374(5) 0.4445(9) 0.5483(4) 0.046(3) Uani 1.00 d . . .
C(8) C 0.7542(5) 0.5629(8) 0.4682(5) 0.046(3) Uani 1.00 d . . .
C(9) C 0.8061(5) 0.4204(9) 0.5851(4) 0.046(3) Uani 1.00 d . . .
C(10) C 0.6367(4) 0.4118(8) 0.3615(4) 0.030(2) Uani 1.00 d . . .
C(11) C 0.6843(4) 0.4514(8) 0.3174(4) 0.032(3) Uani 1.00 d . . .
C(12) C 0.6756(6) 0.5697(9) 0.2920(4) 0.046(3) Uani 1.00 d . . .
C(13) C 0.6180(6) 0.6490(10) 0.3086(5) 0.052(3) Uani 1.00 d . . .
C(14) C 0.5704(6) 0.6079(9) 0.3513(5) 0.049(3) Uani 1.00 d . . .
C(15) C 0.5790(5) 0.4902(8) 0.3780(4) 0.035(3) Uani 1.00 d . . .
C(16) C 0.5664(4) 0.2247(7) 0.4355(4) 0.027(2) Uani 1.00 d . . .
C(17) C 0.4948(5) 0.2436(9) 0.4025(4) 0.043(3) Uani 1.00 d . . .
C(18) C 0.4295(5) 0.2192(10) 0.4315(5) 0.053(3) Uani 1.00 d . . .
C(19) C 0.4341(6) 0.176(1) 0.4926(5) 0.055(4) Uani 1.00 d . . .
C(20) C 0.5049(6) 0.1521(10) 0.5249(5) 0.048(3) Uani 1.00 d . . .
C(21) C 0.5707(5) 0.1767(9) 0.4955(4) 0.038(3) Uani 1.00 d . . .
C(22) C 0.8702(4) 0.1697(7) 0.5252(3) 0.024(2) Uani 1.00 d . . .
C(23) C 0.8621(4) 0.1169(7) 0.5861(4) 0.026(2) Uani 1.00 d . . .
C(24) C 0.9184(4) 0.1410(8) 0.6362(4) 0.030(2) Uani 1.00 d . . .
C(25) C 0.9844(5) 0.2072(7) 0.6285(4) 0.029(2) Uani 1.00 d . . .
C(26) C 0.9948(4) 0.2439(8) 0.5664(4) 0.030(2) Uani 1.00 d . . .
C(27) C 0.9412(4) 0.2235(7) 0.5146(3) 0.022(2) Uani 1.00 d . . .
C(28) C 0.7953(4) 0.0320(8) 0.6025(4) 0.032(2) Uani 1.00 d . . .
C(29) C 0.7615(5) -0.0456(9) 0.5467(4) 0.043(3) Uani 1.00 d . . .
C(30) C 0.7320(5) 0.1116(10) 0.6278(4) 0.046(3) Uani 1.00 d . . .
C(31) C 0.8230(5) -0.0599(9) 0.6559(4) 0.050(3) Uani 1.00 d . . .
C(32) C 0.9644(4) 0.2531(8) 0.4466(4) 0.031(2) Uani 1.00 d . . .
C(33) C 1.0465(5) 0.302(1) 0.4494(4) 0.053(3) Uani 1.00 d . . .
C(34) C 0.9605(5) 0.1330(9) 0.4083(4) 0.041(3) Uani 1.00 d . . .
C(35) C 0.9148(5) 0.3551(9) 0.4122(4) 0.037(3) Uani 1.00 d . . .
C(36) C 1.0435(5) 0.2424(9) 0.6850(4) 0.041(3) Uani 1.00 d . . .
C(37) C 1.014(1) 0.370(2) 0.7093(10) 0.059(6) Uiso 0.54 d P . .
C(37B) C 1.016(2) 0.224(3) 0.750(1) 0.072(8) Uiso 0.46 d P . .
C(38) C 1.041(1) 0.154(2) 0.741(1) 0.064(6) Uiso 0.54 d P . .
C(38B) C 1.099(2) 0.117(3) 0.695(2) 0.100(9) Uiso 0.46 d P . .
C(39) C 1.125(1) 0.220(3) 0.667(1) 0.082(7) Uiso 0.54 d P . .
C(39B) C 1.110(1) 0.320(2) 0.668(1) 0.058(7) Uiso 0.46 d P . .
H(1) H 0.6289 0.3804 0.5774 0.0539 Uiso 1.00 calc . . .
H(2) H 0.5972 0.4474 0.5151 0.0539 Uiso 1.00 calc . . .
H(3) H 0.6381 0.5227 0.5714 0.0539 Uiso 1.00 calc . . .
H(4) H 0.7188 0.5693 0.4311 0.0549 Uiso 1.00 calc . . .
H(5) H 0.7517 0.6352 0.4934 0.0549 Uiso 1.00 calc . . .
H(6) H 0.8047 0.5553 0.4554 0.0549 Uiso 1.00 calc . . .
H(7) H 0.8032 0.4951 0.6101 0.0530 Uiso 1.00 calc . . .
H(8) H 0.8559 0.4157 0.5716 0.0530 Uiso 1.00 calc . . .
H(9) H 0.7987 0.3516 0.6124 0.0530 Uiso 1.00 calc . . .
H(10) H 0.7243 0.3970 0.3044 0.0383 Uiso 1.00 calc . . .
H(11) H 0.7107 0.5974 0.2624 0.0542 Uiso 1.00 calc . . .
H(12) H 0.6128 0.7324 0.2907 0.0619 Uiso 1.00 calc . . .
H(13) H 0.5282 0.6602 0.3611 0.0576 Uiso 1.00 calc . . .
H(14) H 0.5458 0.4641 0.4098 0.0415 Uiso 1.00 calc . . .
H(15) H 0.4906 0.2738 0.3583 0.0532 Uiso 1.00 calc . . .
H(16) H 0.3795 0.2300 0.4075 0.0616 Uiso 1.00 calc . . .
H(17) H 0.3876 0.1623 0.5135 0.0665 Uiso 1.00 calc . . .
H(18) H 0.5080 0.1192 0.5683 0.0604 Uiso 1.00 calc . . .
H(19) H 0.6211 0.1586 0.5173 0.0460 Uiso 1.00 calc . . .
H(20) H 0.9105 0.1103 0.6781 0.0365 Uiso 1.00 calc . . .
H(21) H 1.0420 0.2857 0.5588 0.0355 Uiso 1.00 calc . . .
H(22) H 0.8005 -0.0990 0.5323 0.0500 Uiso 1.00 calc . . .
H(23) H 0.7435 0.0065 0.5113 0.0500 Uiso 1.00 calc . . .
H(24) H 0.7209 -0.0952 0.5578 0.0500 Uiso 1.00 calc . . .
H(25) H 0.7119 0.1717 0.5967 0.0548 Uiso 1.00 calc . . .
H(26) H 0.6906 0.0626 0.6393 0.0548 Uiso 1.00 calc . . .
H(27) H 0.7525 0.1574 0.6653 0.0548 Uiso 1.00 calc . . .
H(28) H 0.7815 -0.1092 0.6679 0.0608 Uiso 1.00 calc . . .
H(29) H 0.8445 -0.0157 0.6930 0.0608 Uiso 1.00 calc . . .
H(30) H 0.8611 -0.1142 0.6426 0.0608 Uiso 1.00 calc . . .
H(31) H 1.0512 0.3789 0.4740 0.0666 Uiso 1.00 calc . . .
H(32) H 1.0819 0.2447 0.4702 0.0666 Uiso 1.00 calc . . .
H(33) H 1.0605 0.3197 0.4081 0.0666 Uiso 1.00 calc . . .
H(34) H 0.9941 0.0711 0.4292 0.0529 Uiso 1.00 calc . . .
H(35) H 0.9737 0.1447 0.3665 0.0529 Uiso 1.00 calc . . .
H(36) H 0.9093 0.0982 0.4055 0.0529 Uiso 1.00 calc . . .
H(37) H 0.9292 0.3714 0.3716 0.0426 Uiso 1.00 calc . . .
H(38) H 0.8618 0.3322 0.4092 0.0426 Uiso 1.00 calc . . .
H(39) H 0.9198 0.4311 0.4373 0.0426 Uiso 1.00 calc . . .

loop_
_atom_site_aniso_label
_atom_site_aniso_U_11
_atom_site_aniso_U_22
_atom_site_aniso_U_33
_atom_site_aniso_U_12
_atom_site_aniso_U_13
_atom_site_aniso_U_23
W 0.0405(2) 0.0264(2) 0.0236(2) -0.0062(2) -0.0057(1) 0.0013(2)
P(1) 0.021(1) 0.027(1) 0.020(1) 0.0003(9) -0.0018(8) -0.0006(8)
P(2) 0.021(1) 0.025(1) 0.028(1) -0.0026(9) -0.0022(8) 0.0035(8)
Si 0.032(1) 0.027(1) 0.033(1) 0.004(1) -0.0027(9) -0.004(1)
O(1) 0.041(4) 0.108(7) 0.053(5) -0.008(5) 0.007(3) 0.009(4)
O(2) 0.095(6) 0.027(4) 0.038(4) 0.009(4) -0.009(3) 0.006(3)
O(3) 0.079(6) 0.106(8) 0.075(6) -0.058(6) -0.013(4) 0.011(5)
O(4) 0.064(5) 0.055(5) 0.058(5) -0.004(4) -0.027(4) 0.027(4)
O(5) 0.186(10) 0.050(6) 0.032(5) -0.014(6) 0.010(5) -0.017(4)
C(1) 0.024(4) 0.027(5) 0.022(4) -0.002(4) -0.004(3) 0.003(3)
C(2) 0.052(6) 0.058(7) 0.016(5) 0.001(5) -0.004(4) -0.008(4)
C(3) 0.055(6) 0.038(6) 0.025(5) -0.002(5) -0.003(4) -0.011(4)
C(4) 0.065(8) 0.057(7) 0.042(7) -0.023(6) -0.005(5) 0.007(5)
C(5) 0.039(6) 0.046(6) 0.047(6) -0.016(5) -0.008(4) -0.003(5)
C(6) 0.099(9) 0.043(6) 0.035(7) -0.016(6) -0.006(5) 0.006(5)
C(7) 0.053(6) 0.042(6) 0.043(6) 0.010(5) 0.006(4) -0.011(4)
C(8) 0.049(6) 0.027(6) 0.058(6) -0.007(4) -0.011(4) -0.002(4)
C(9) 0.058(6) 0.033(5) 0.043(6) -0.004(5) -0.008(4) -0.018(5)
C(10) 0.027(4) 0.029(4) 0.031(5) -0.002(4) -0.009(3) 0.001(4)
C(11) 0.020(5) 0.025(5) 0.052(6) -0.005(3) 0.012(4) -0.001(4)
C(12) 0.073(7) 0.040(6) 0.025(6) -0.018(5) 0.006(4) 0.003(4)
C(13) 0.065(7) 0.040(6) 0.045(7) -0.001(6) -0.017(5) 0.010(5)
C(14) 0.050(6) 0.038(6) 0.057(7) 0.007(5) -0.008(5) 0.009(5)
C(15) 0.025(5) 0.037(6) 0.041(5) 0.001(4) 0.000(4) 0.006(4)
C(16) 0.022(4) 0.025(5) 0.032(5) -0.002(4) 0.000(3) 0.004(3)
C(17) 0.023(5) 0.053(6) 0.050(6) -0.010(5) -0.007(4) 0.015(5)
C(18) 0.024(5) 0.055(7) 0.076(8) -0.008(5) -0.006(4) 0.019(6)
C(19) 0.038(6) 0.060(8) 0.071(8) -0.016(6) 0.018(5) -0.006(6)
C(20) 0.050(6) 0.053(7) 0.044(6) -0.012(5) 0.020(5) 0.012(5)
C(21) 0.032(5) 0.040(6) 0.039(6) -0.005(4) -0.003(4) 0.003(4)
C(22) 0.018(4) 0.031(5) 0.023(4) 0.005(4) 0.001(3) -0.003(3)
C(23) 0.026(4) 0.021(5) 0.032(5) -0.001(3) 0.000(3) 0.004(3)
C(24) 0.029(5) 0.038(5) 0.024(5) 0.000(4) -0.001(3) 0.003(3)
C(25) 0.032(5) 0.025(5) 0.028(5) -0.003(4) -0.001(3) -0.002(3)
C(26) 0.030(5) 0.030(5) 0.032(5) -0.006(4) 0.004(3) -0.007(4)
C(27) 0.019(4) 0.028(5) 0.022(4) -0.004(3) 0.007(3) -0.003(3)
C(28) 0.022(4) 0.043(5) 0.030(5) -0.004(4) 0.003(3) 0.008(4)
C(29) 0.042(5) 0.049(6) 0.036(6) -0.019(5) -0.007(4) 0.011(4)
C(30) 0.033(5) 0.061(7) 0.045(6) -0.002(5) 0.008(4) 0.005(5)
C(31) 0.046(6) 0.060(8) 0.041(6) -0.007(5) -0.005(4) 0.027(5)
C(32) 0.021(4) 0.040(6) 0.034(5) -0.003(4) 0.005(3) -0.003(4)
C(33) 0.035(6) 0.087(9) 0.038(6) -0.018(6) 0.006(4) 0.002(5)
C(34) 0.044(6) 0.050(6) 0.032(6) 0.006(5) 0.019(4) -0.005(4)
C(35) 0.036(5) 0.054(6) 0.022(5) -0.010(5) 0.011(3) 0.008(4)
C(36) 0.035(5) 0.060(7) 0.025(5) -0.007(5) -0.008(3) -0.005(4)

loop_
_geom_bond_atom_site_label_1
_geom_bond_atom_site_label_2
_geom_bond_distance
_geom_bond_site_symmetry_1
_geom_bond_site_symmetry_2
_geom_bond_publ_flag
W P(2) 2.598(2) . . yes
W C(2) 2.05(1) . . yes
W C(3) 2.061(10) . . yes
W C(4) 2.04(1) . . yes
W C(5) 2.040(10) . . yes
W C(6) 1.98(1) . . yes
P(1) C(1) 1.688(8) . . yes
P(1) C(22) 1.856(7) . . yes
P(2) C(1) 1.854(7) . . yes
P(2) C(10) 1.850(9) . . yes
P(2) C(16) 1.835(8) . . yes
Si C(1) 1.922(8) . . yes
Si C(7) 1.875(9) . . yes
Si C(8) 1.876(10) . . yes
Si C(9) 1.865(9) . . yes
O(1) C(2) 1.14(1) . . yes
O(2) C(3) 1.13(1) . . yes
O(3) C(4) 1.14(1) . . yes
O(4) C(5) 1.14(1) . . yes
O(5) C(6) 1.16(1) . . yes
C(10) C(11) 1.38(1) . . yes
C(10) C(15) 1.39(1) . . yes
C(11) C(12) 1.39(1) . . yes
C(12) C(13) 1.40(1) . . yes
C(13) C(14) 1.37(1) . . yes
C(14) C(15) 1.39(1) . . yes
C(16) C(17) 1.39(1) . . yes
C(16) C(21) 1.36(1) . . yes
C(17) C(18) 1.38(1) . . yes
C(18) C(19) 1.36(1) . . yes
C(19) C(20) 1.38(1) . . yes
C(20) C(21) 1.39(1) . . yes
C(22) C(23) 1.42(1) . . yes
C(22) C(27) 1.416(10) . . yes
C(23) C(24) 1.39(1) . . yes
C(23) C(28) 1.56(1) . . yes
C(24) C(25) 1.39(1) . . yes
C(25) C(26) 1.40(1) . . yes
C(25) C(36) 1.54(1) . . yes
C(26) C(27) 1.383(10) . . yes
C(27) C(32) 1.56(1) . . yes
C(28) C(29) 1.51(1) . . yes
C(28) C(30) 1.54(1) . . yes
C(28) C(31) 1.54(1) . . yes
C(32) C(33) 1.53(1) . . yes
C(32) C(34) 1.52(1) . . yes
C(32) C(35) 1.54(1) . . yes
C(36) C(37) 1.58(2) . . yes
C(36) C(37B) 1.51(3) . . yes
C(36) C(38) 1.52(2) . . yes
C(36) C(38B) 1.66(3) . . yes
C(36) C(39) 1.53(3) . . yes
C(36) C(39B) 1.52(3) . . yes
C(37) C(37B) 1.79(3) . . yes
C(37B) C(38) 0.90(3) . . yes
C(38) C(38B) 1.53(4) . . yes
C(38B) C(39) 1.35(4) . . yes
C(39) C(39B) 1.11(3) . . yes
